data_1565704
loop_
_publ_author_name
'Deems, Justin C.'
'Reibenspies, Joseph H.'
'Lee, Hee-Seung'
'Hancock, Robert D.'

_publ_section_title
;
 Strategies for a fluorescent sensor with receptor and fluorophore
 designed for the recognition of heavy metal ions
;
_journal_name_full 'Inorganica Chimica Acta'
_journal_page_first 119181
_journal_paper_doi 10.1016/j.ica.2019.119181
_journal_volume 499
_journal_year 2020
_chemical_formula_moiety 'C36 H46 Ag N2 O12, Cl O4'
_chemical_formula_sum 'C36 H46 Ag Cl N2 O16'
_chemical_formula_weight 906.07
_space_group_crystal_system monoclinic
_space_group_IT_number 14
_space_group_name_Hall '-P 2ybc'
_space_group_name_H-M_alt 'P 1 21/c 1'
_atom_sites_solution_hydrogens geom
_atom_sites_solution_primary direct
_cell_angle_alpha 90
_cell_angle_beta 105.2530(10)
_cell_angle_gamma 90
_cell_formula_units_Z 8
_cell_length_a 13.4875(6)
_cell_length_b 25.2151(12)
_cell_length_c 24.4961(12)
_cell_measurement_reflns_used 9424
_cell_measurement_temperature 110
_cell_measurement_theta_max 28.15
_cell_measurement_theta_min 2.55
_cell_volume 8037.4(7)
_computing_molecular_graphics 'Olex2 (Dolomanov et al., 2009)'
_computing_publication_material 'Olex2 (Dolomanov et al., 2009)'
_computing_structure_refinement 'ShelXL (Sheldrick, 2015)'
_computing_structure_solution 'ShelXT (Sheldrick, 2015)'
_diffrn_ambient_temperature 110.04
_diffrn_detector 'Bruker CMOS area detector'
_diffrn_detector_area_resol_mean 10.5
_diffrn_detector_type 'CMOS area detector'
_diffrn_measured_fraction_theta_full 0.997
_diffrn_measured_fraction_theta_max 0.996
_diffrn_measurement_device 'three-circle diffractometer'
_diffrn_measurement_device_type 'Bruker CMOS area detector'
_diffrn_measurement_method '\w and \f scans'
_diffrn_radiation_monochromator 'mirror optics'
_diffrn_radiation_probe x-ray
_diffrn_radiation_type MoK\a
_diffrn_radiation_wavelength 0.71073
_diffrn_reflns_av_R_equivalents 0.0322
_diffrn_reflns_av_unetI/netI 0.0152
_diffrn_reflns_Laue_measured_fraction_full 0.997
_diffrn_reflns_Laue_measured_fraction_max 0.996
_diffrn_reflns_limit_h_max 17
_diffrn_reflns_limit_h_min -17
_diffrn_reflns_limit_k_max 33
_diffrn_reflns_limit_k_min -33
_diffrn_reflns_limit_l_max 32
_diffrn_reflns_limit_l_min -32
_diffrn_reflns_number 266026
_diffrn_reflns_point_group_measured_fraction_full 0.997
_diffrn_reflns_point_group_measured_fraction_max 0.996
_diffrn_reflns_theta_full 26.000
_diffrn_reflns_theta_max 28.219
_diffrn_reflns_theta_min 2.157
_diffrn_source 'microfocus sealed X-ray tube'
_diffrn_source_type 'Incoatec I\ms'
_diffrn_standards_number 0
_exptl_absorpt_coefficient_mu 0.641
_exptl_absorpt_correction_T_max 0.7457
_exptl_absorpt_correction_T_min 0.6824
_exptl_absorpt_correction_type multi-scan
_exptl_absorpt_process_details
;
SADABS-2014/5 (Bruker,2014/5) was used for absorption correction.
wR2(int) was 0.1353 before and 0.0480 after correction.
The Ratio of minimum to maximum transmission is 0.9151.
The \l/2 correction factor is 0.00150.
;
_exptl_crystal_colour colourless
_exptl_crystal_colour_primary colourless
_exptl_crystal_density_diffrn 1.498
_exptl_crystal_description block
_exptl_crystal_F_000 3744
_exptl_crystal_size_max 0.763
_exptl_crystal_size_mid 0.338
_exptl_crystal_size_min 0.206
_refine_diff_density_max 1.282
_refine_diff_density_min -1.186
_refine_diff_density_rms 0.081
_refine_ls_extinction_coef 0.00047(8)
_refine_ls_extinction_expression Fc^*^=kFc[1+0.001xFc^2^\l^3^/sin(2\q)]^-1/4^
_refine_ls_extinction_method 'SHELXL-2014/7 (Sheldrick 2014'
_refine_ls_goodness_of_fit_ref 1.074
_refine_ls_hydrogen_treatment constr
_refine_ls_matrix_type full
_refine_ls_number_parameters 1110
_refine_ls_number_reflns 19738
_refine_ls_number_restraints 196
_refine_ls_restrained_S_all 1.123
_refine_ls_R_factor_all 0.0530
_refine_ls_R_factor_gt 0.0450
_refine_ls_shift/su_max 0.003
_refine_ls_shift/su_mean 0.000
_refine_ls_structure_factor_coef Fsqd
_refine_ls_weighting_details 'w=1/[\s^2^(Fo^2^)+(0.0432P)^2^+18.3280P] where P=(Fo^2^+2Fc^2^)/3'
_refine_ls_weighting_scheme calc
_refine_ls_wR_factor_gt 0.1102
_refine_ls_wR_factor_ref 0.1157
_reflns_Friedel_coverage 0.000
_reflns_Friedel_fraction_full .
_reflns_Friedel_fraction_max .
_reflns_number_gt 17367
_reflns_number_total 19738
_reflns_threshold_expression 'I > 2\s(I)'
_cod_data_source_file ICA-2020-499-119181.cif
_cod_data_source_block rh133_sq
_cod_database_code 1565704
_shelx_space_group_comment
;
The symmetry employed for this shelxl refinement is uniquely defined
by the following loop, which should always be used as a source of
symmetry information in preference to the above space-group names.
They are only intended as comments.
;
_shelx_estimated_absorpt_t_max 0.879
_shelx_estimated_absorpt_t_min 0.641
_olex2_refinement_description
;
1. Fixed Uiso
 At 1.2 times of:
  All C(H) groups, All C(H,H) groups
 At 1.5 times of:
  All C(H,H,H) groups
2. Rigid bond restraints
 Cl1_1, O1_1, O2_1, O3_1, O4_1
 Cl1_2, O1_2, O2_2, O3_2, O4_2
 Cl1_3, O1_3, O2_3, O3_3, O4_3
 Cl1_4, O1_4, O2_4, O3_4, O4_4
 with sigma for 1-2 distances of 0.005 and sigma for 1-3 distances of 0.005
3. Uiso/Uaniso restraints and constraints
Cl1_1 \\sim O1_1 \\sim O2_1 \\sim O3_1 \\sim O4_1 \\sim Cl1_2 \\sim O1_2 \\sim
O2_2 \\sim O3_2 \\sim O4_2 \\sim Cl1_3 \\sim O1_3 \\sim O2_3 \\sim O3_3 \\sim
O4_3 \\sim Cl1_4 \\sim O1_4 \\sim O2_4 \\sim O3_4 \\sim O4_4: within 2A with
sigma of 0.005 and sigma for terminal atoms of 0.01
4. Same fragment restrains
{Cl1_2, O1_2, O2_2, O3_2, O4_2}
{Cl1_3, O1_3, O2_3, O3_3, O4_3}
{Cl1_4, O1_4, O2_4, O3_4, O4_4}
as
{Cl1_1, O1_1, O2_1, O3_1, O4_1} sigma for 1-2: 0.005 1-3: 0.04
5. Others
 Sof(Cl1)=Sof(O1)=Sof(O2)=Sof(O3)=Sof(O4)=1-FVAR(1)
 Sof(Cl1)=Sof(O1)=Sof(O2)=Sof(O3)=Sof(O4)=FVAR(1)
 Sof(Cl1)=Sof(O1)=Sof(O2)=Sof(O3)=Sof(O4)=1-FVAR(2)
 Sof(Cl1)=Sof(O1)=Sof(O2)=Sof(O3)=Sof(O4)=FVAR(2)
6.a Secondary CH2 refined with riding coordinates:
 C1A(H1AA,H1AB), C2A(H2AA,H2AB), C3A(H3AA,H3AB), C4A(H4AA,H4AB), C5A(H5AA,
 H5AB), C6A(H6AA,H6AB), C7A(H7AA,H7AB), C8A(H8AA,H8AB), C9A(H9AA,H9AB),
 C10A(H10A,H10B), C11A(H11A,H11B), C12A(H12A,H12B), C13A(H13A,H13B), C25A(H25A,
 H25B), C1B(H1BA,H1BB), C2B(H2BA,H2BB), C3B(H3BA,H3BB), C4B(H4BA,H4BB),
 C5B(H5BA,H5BB), C6B(H6BA,H6BB), C7B(H7BA,H7BB), C8B(H8BA,H8BB), C9B(H9BA,H9BB),
  C10B(H10C,H10D), C11B(H11C,H11D), C12B(H12C,H12D), C13B(H13C,H13D), C25B(H25C,
 H25D)
6.b Aromatic/amide H refined with riding coordinates:
 C15A(H15A), C18A(H18A), C21A(H21A), C27A(H27A), C30A(H30A), C33A(H33A),
 C15B(H15B), C18B(H18B), C21B(H21B), C27B(H27B), C30B(H30B), C33B(H33B)
6.c Idealised Me refined as rotating group:
 C23A(H23A,H23B,H23C), C24A(H24A,H24B,H24C), C35A(H35A,H35B,H35C), C36A(H36A,
 H36B,H36C), C23B(H23D,H23E,H23F), C24B(H24D,H24E,H24F), C35B(H35D,H35E,H35F),
 C36B(H36D,H36E,H36F)
;

loop_
_space_group_symop_operation_xyz
'x, y, z'
'-x, y+1/2, -z+1/2'
'-x, -y, -z'
'x, -y-1/2, z-1/2'

loop_
_atom_site_label
_atom_site_type_symbol
_atom_site_fract_x
_atom_site_fract_y
_atom_site_fract_z
_atom_site_U_iso_or_equiv
_atom_site_adp_type
_atom_site_occupancy
_atom_site_site_symmetry_order
_atom_site_calc_flag
_atom_site_refinement_flags_posn
_atom_site_refinement_flags_adp
_atom_site_refinement_flags_occupancy
_atom_site_disorder_assembly
_atom_site_disorder_group
Ag1A Ag 1.08070(2) 0.44360(2) 0.35393(2) 0.02743(6) Uani 1 1 d . . . . .
O1A O 1.26830(17) 0.48047(8) 0.35778(9) 0.0320(4) Uani 1 1 d . . . . .
O2A O 1.09501(17) 0.54670(9) 0.36512(9) 0.0353(5) Uani 1 1 d . . . . .
O3A O 0.8811(2) 0.46326(10) 0.36728(10) 0.0433(6) Uani 1 1 d . . . . .
O4A O 1.0425(2) 0.41429(10) 0.44509(10) 0.0448(6) Uani 1 1 d . . . . .
O5A O 1.18732(14) 0.33279(7) 0.18394(8) 0.0252(4) Uani 1 1 d . . . . .
O6A O 1.19657(17) 0.42000(8) 0.18650(9) 0.0333(5) Uani 1 1 d . . . . .
O7A O 1.17184(19) 0.14486(8) 0.17049(9) 0.0373(5) Uani 1 1 d . . . . .
O8A O 1.16202(19) 0.13545(8) 0.27386(9) 0.0367(5) Uani 1 1 d . . . . .
O9A O 0.91464(15) 0.28248(8) 0.24960(9) 0.0309(4) Uani 1 1 d . . . . .
O10A O 0.91840(17) 0.29699(9) 0.33900(9) 0.0389(5) Uani 1 1 d . . . . .
O11A O 0.92706(19) 0.24321(9) 0.06194(10) 0.0393(5) Uani 1 1 d . . . . .
O12A O 0.97555(17) 0.34031(9) 0.04554(9) 0.0352(5) Uani 1 1 d . . . . .
N1A N 0.96961(18) 0.48445(9) 0.27278(10) 0.0271(5) Uani 1 1 d . . . . .
N2A N 1.2050(2) 0.37614(10) 0.39229(10) 0.0307(5) Uani 1 1 d . . . . .
C1A C 1.3124(2) 0.39532(12) 0.39900(13) 0.0347(7) Uani 1 1 d . . . . .
H1AA H 1.3340 0.3864 0.3645 0.042 Uiso 1 1 calc R . . . .
H1AB H 1.3590 0.3767 0.4313 0.042 Uiso 1 1 calc R . . . .
C2A C 1.3223(3) 0.45423(13) 0.40896(14) 0.0375(7) Uani 1 1 d . . . . .
H2AA H 1.2925 0.4644 0.4403 0.045 Uiso 1 1 calc R . . . .
H2AB H 1.3956 0.4647 0.4193 0.045 Uiso 1 1 calc R . . . .
C3A C 1.2745(2) 0.53730(12) 0.36199(14) 0.0339(6) Uani 1 1 d . . . . .
H3AA H 1.2605 0.5526 0.3235 0.041 Uiso 1 1 calc R . . . .
H3AB H 1.3452 0.5475 0.3828 0.041 Uiso 1 1 calc R . . . .
C4A C 1.2000(3) 0.56046(12) 0.39166(14) 0.0360(7) Uani 1 1 d . . . . .
H4AA H 1.2181 0.5478 0.4313 0.043 Uiso 1 1 calc R . . . .
H4AB H 1.2068 0.5996 0.3924 0.043 Uiso 1 1 calc R . . . .
C5A C 1.0532(3) 0.57130(12) 0.31127(14) 0.0359(7) Uani 1 1 d . . . . .
H5AA H 1.1022 0.5982 0.3046 0.043 Uiso 1 1 calc R . . . .
H5AB H 0.9885 0.5897 0.3116 0.043 Uiso 1 1 calc R . . . .
C6A C 1.0319(2) 0.53106(11) 0.26371(13) 0.0300(6) Uani 1 1 d . . . . .
H6AA H 0.9953 0.5490 0.2282 0.036 Uiso 1 1 calc R . . . .
H6AB H 1.0983 0.5181 0.2588 0.036 Uiso 1 1 calc R . . . .
C7A C 0.8655(2) 0.50086(13) 0.27713(14) 0.0342(6) Uani 1 1 d . . . . .
H7AA H 0.8158 0.4725 0.2607 0.041 Uiso 1 1 calc R . . . .
H7AB H 0.8446 0.5332 0.2541 0.041 Uiso 1 1 calc R . . . .
C8A C 0.8592(3) 0.51177(14) 0.33676(15) 0.0416(7) Uani 1 1 d . . . . .
H8AA H 0.9098 0.5393 0.3546 0.050 Uiso 1 1 calc R . . . .
H8AB H 0.7897 0.5245 0.3365 0.050 Uiso 1 1 calc R . . . .
C9A C 0.8962(3) 0.46907(18) 0.42664(16) 0.0545(10) Uani 1 1 d . . . . .
H9AA H 0.8300 0.4760 0.4356 0.065 Uiso 1 1 calc R . . . .
H9AB H 0.9435 0.4989 0.4411 0.065 Uiso 1 1 calc R . . . .
C10A C 0.9417(3) 0.41795(18) 0.45250(16) 0.0545(10) Uani 1 1 d . . . . .
H10A H 0.9443 0.4172 0.4933 0.065 Uiso 1 1 calc R . . . .
H10B H 0.8993 0.3877 0.4338 0.065 Uiso 1 1 calc R . . . .
C11A C 1.0847(3) 0.36185(14) 0.45371(13) 0.0409(8) Uani 1 1 d . . . . .
H11A H 1.0442 0.3375 0.4245 0.049 Uiso 1 1 calc R . . . .
H11B H 1.0824 0.3485 0.4914 0.049 Uiso 1 1 calc R . . . .
C12A C 1.1935(3) 0.36427(13) 0.44992(12) 0.0379(7) Uani 1 1 d . . . . .
H12A H 1.2303 0.3918 0.4764 0.045 Uiso 1 1 calc R . . . .
H12B H 1.2270 0.3298 0.4626 0.045 Uiso 1 1 calc R . . . .
C13A C 1.1896(2) 0.32604(11) 0.35975(12) 0.0292(6) Uani 1 1 d . . . . .
H13A H 1.1246 0.3097 0.3630 0.035 Uiso 1 1 calc R . . . .
H13B H 1.2461 0.3015 0.3776 0.035 Uiso 1 1 calc R . . . .
C14A C 1.1854(2) 0.33064(11) 0.29802(11) 0.0251(5) Uani 1 1 d . . . . .
C15A C 1.1924(2) 0.37706(11) 0.27153(12) 0.0260(5) Uani 1 1 d . . . . .
H15A H 1.1980 0.4091 0.2925 0.031 Uiso 1 1 calc R . . . .
C16A C 1.1919(2) 0.37959(11) 0.21294(12) 0.0262(5) Uani 1 1 d . . . . .
C17A C 1.17984(19) 0.28498(11) 0.20966(11) 0.0234(5) Uani 1 1 d . . . . .
C18A C 1.1784(2) 0.24051(11) 0.17581(11) 0.0259(5) Uani 1 1 d . . . . .
H18A H 1.1816 0.2441 0.1377 0.031 Uiso 1 1 calc R . . . .
C19A C 1.1724(2) 0.19128(11) 0.19874(12) 0.0281(6) Uani 1 1 d . . . . .
C20A C 1.1673(2) 0.18639(11) 0.25555(12) 0.0291(6) Uani 1 1 d . . . . .
C21A C 1.1695(2) 0.23099(11) 0.28824(11) 0.0267(5) Uani 1 1 d . . . . .
H21A H 1.1659 0.2274 0.3263 0.032 Uiso 1 1 calc R . . . .
C22A C 1.1770(2) 0.28195(11) 0.26580(11) 0.0242(5) Uani 1 1 d . . . . .
C23A C 1.1814(3) 0.14883(14) 0.11375(14) 0.0465(9) Uani 1 1 d . . . . .
H23A H 1.1239 0.1695 0.0908 0.070 Uiso 1 1 calc GR . . . .
H23B H 1.1807 0.1132 0.0976 0.070 Uiso 1 1 calc GR . . . .
H23C H 1.2463 0.1665 0.1140 0.070 Uiso 1 1 calc GR . . . .
C24A C 1.1629(3) 0.12912(13) 0.33175(14) 0.0425(8) Uani 1 1 d . . . . .
H24A H 1.1040 0.1478 0.3391 0.064 Uiso 1 1 calc GR . . . .
H24B H 1.2267 0.1438 0.3559 0.064 Uiso 1 1 calc GR . . . .
H24C H 1.1585 0.0913 0.3402 0.064 Uiso 1 1 calc GR . . . .
C25A C 0.9583(2) 0.44881(11) 0.22362(12) 0.0269(5) Uani 1 1 d . . . . .
H25A H 1.0221 0.4507 0.2109 0.032 Uiso 1 1 calc R . . . .
H25B H 0.9015 0.4623 0.1924 0.032 Uiso 1 1 calc R . . . .
C26A C 0.9373(2) 0.39150(11) 0.23369(12) 0.0259(5) Uani 1 1 d . . . . .
C27A C 0.9221(2) 0.37296(12) 0.28262(12) 0.0286(6) Uani 1 1 d . . . . .
H27A H 0.9140 0.3975 0.3105 0.034 Uiso 1 1 calc R . . . .
C28A C 0.9179(2) 0.31676(12) 0.29371(13) 0.0315(6) Uani 1 1 d . . . . .
C29A C 0.9232(2) 0.30078(11) 0.19828(12) 0.0271(5) Uani 1 1 d . . . . .
C30A C 0.9164(2) 0.26254(12) 0.15693(13) 0.0303(6) Uani 1 1 d . . . . .
H30A H 0.9022 0.2267 0.1641 0.036 Uiso 1 1 calc R . . . .
C31A C 0.9305(2) 0.27710(12) 0.10548(13) 0.0308(6) Uani 1 1 d . . . . .
C32A C 0.9534(2) 0.33083(12) 0.09570(12) 0.0292(6) Uani 1 1 d . . . . .
C33A C 0.9528(2) 0.36843(11) 0.13585(12) 0.0269(5) Uani 1 1 d . . . . .
H33A H 0.9627 0.4046 0.1279 0.032 Uiso 1 1 calc R . . . .
C34A C 0.9379(2) 0.35432(11) 0.18883(12) 0.0249(5) Uani 1 1 d . . . . .
C35A C 0.8915(4) 0.19051(14) 0.06788(18) 0.0548(10) Uani 1 1 d . . . . .
H35A H 0.8845 0.1710 0.0325 0.082 Uiso 1 1 calc GR . . . .
H35B H 0.8247 0.1922 0.0766 0.082 Uiso 1 1 calc GR . . . .
H35C H 0.9411 0.1723 0.0987 0.082 Uiso 1 1 calc GR . . . .
C36A C 1.0256(3) 0.39033(14) 0.04176(14) 0.0407(8) Uani 1 1 d . . . . .
H36A H 1.0524 0.3902 0.0083 0.061 Uiso 1 1 calc GR . . . .
H36B H 1.0823 0.3954 0.0758 0.061 Uiso 1 1 calc GR . . . .
H36C H 0.9759 0.4193 0.0387 0.061 Uiso 1 1 calc GR . . . .
Ag1B Ag 0.62255(2) 0.13210(2) 0.35436(2) 0.02598(6) Uani 1 1 d . . . . .
O1B O 0.64766(17) 0.03349(8) 0.35708(9) 0.0329(5) Uani 1 1 d . . . . .
O2B O 0.82138(18) 0.09962(9) 0.35347(9) 0.0381(5) Uani 1 1 d . . . . .
O3B O 0.5950(2) 0.15419(10) 0.44965(10) 0.0446(6) Uani 1 1 d . . . . .
O4B O 0.43281(19) 0.10464(8) 0.37157(9) 0.0367(5) Uani 1 1 d . . . . .
O5B O 0.41713(15) 0.29463(7) 0.26477(8) 0.0241(4) Uani 1 1 d . . . . .
O6B O 0.41841(18) 0.27176(9) 0.35184(8) 0.0345(5) Uani 1 1 d . . . . .
O7B O 0.4063(2) 0.35091(8) 0.07807(9) 0.0385(5) Uani 1 1 d . . . . .
O8B O 0.4475(2) 0.25789(10) 0.04894(10) 0.0515(7) Uani 1 1 d . . . . .
O9B O 0.70120(15) 0.24268(7) 0.18032(8) 0.0246(4) Uani 1 1 d . . . . .
O10B O 0.73347(19) 0.15700(8) 0.18470(9) 0.0370(5) Uani 1 1 d . . . . .
O11B O 0.63759(18) 0.42829(8) 0.16322(9) 0.0353(5) Uani 1 1 d . . . . .
O12B O 0.62160(18) 0.43464(8) 0.26570(9) 0.0356(5) Uani 1 1 d . . . . .
N1B N 0.7429(2) 0.19899(10) 0.39160(10) 0.0342(6) Uani 1 1 d . . . . .
N2B N 0.50796(18) 0.09516(9) 0.27204(10) 0.0247(4) Uani 1 1 d . . . . .
C1B C 0.5753(2) 0.05360(11) 0.25757(12) 0.0281(6) Uani 1 1 d . . . . .
H1BA H 0.6379 0.0707 0.2520 0.034 Uiso 1 1 calc R . . . .
H1BB H 0.5387 0.0369 0.2213 0.034 Uiso 1 1 calc R . . . .
C2B C 0.6070(3) 0.01067(11) 0.30212(12) 0.0324(6) Uani 1 1 d . . . . .
H2BA H 0.5467 -0.0116 0.3024 0.039 Uiso 1 1 calc R . . . .
H2BB H 0.6597 -0.0123 0.2927 0.039 Uiso 1 1 calc R . . . .
C3B C 0.7518(3) 0.01920(12) 0.38516(13) 0.0346(6) Uani 1 1 d . . . . .
H3BA H 0.7584 -0.0199 0.3851 0.041 Uiso 1 1 calc R . . . .
H3BB H 0.7675 0.0310 0.4251 0.041 Uiso 1 1 calc R . . . .
C4B C 0.8290(3) 0.04314(12) 0.35789(14) 0.0371(7) Uani 1 1 d . . . . .
H4BA H 0.8990 0.0335 0.3803 0.045 Uiso 1 1 calc R . . . .
H4BB H 0.8188 0.0279 0.3196 0.045 Uiso 1 1 calc R . . . .
C5B C 0.8732(3) 0.12625(13) 0.40422(15) 0.0432(8) Uani 1 1 d . . . . .
H5BA H 0.9480 0.1193 0.4130 0.052 Uiso 1 1 calc R . . . .
H5BB H 0.8476 0.1134 0.4362 0.052 Uiso 1 1 calc R . . . .
C6B C 0.8526(3) 0.18491(13) 0.39533(15) 0.0427(8) Uani 1 1 d . . . . .
H6BA H 0.8982 0.2047 0.4271 0.051 Uiso 1 1 calc R . . . .
H6BB H 0.8693 0.1960 0.3600 0.051 Uiso 1 1 calc R . . . .
C7B C 0.7370(3) 0.20950(14) 0.45031(13) 0.0442(8) Uani 1 1 d . . . . .
H7BA H 0.7800 0.1830 0.4757 0.053 Uiso 1 1 calc R . . . .
H7BB H 0.7669 0.2449 0.4619 0.053 Uiso 1 1 calc R . . . .
C8B C 0.6320(3) 0.20787(13) 0.45864(14) 0.0449(9) Uani 1 1 d . . . . .
H8BA H 0.6337 0.2195 0.4975 0.054 Uiso 1 1 calc R . . . .
H8BB H 0.5860 0.2320 0.4315 0.054 Uiso 1 1 calc R . . . .
C9B C 0.4947(3) 0.14801(15) 0.45791(15) 0.0468(9) Uani 1 1 d . . . . .
H9BA H 0.4502 0.1779 0.4403 0.056 Uiso 1 1 calc R . . . .
H9BB H 0.4987 0.1475 0.4988 0.056 Uiso 1 1 calc R . . . .
C10B C 0.4513(3) 0.09673(14) 0.43100(14) 0.0432(8) Uani 1 1 d . . . . .
H10C H 0.5007 0.0674 0.4439 0.052 Uiso 1 1 calc R . . . .
H10D H 0.3865 0.0881 0.4408 0.052 Uiso 1 1 calc R . . . .
C11B C 0.4113(3) 0.05774(12) 0.33856(14) 0.0347(7) Uani 1 1 d . . . . .
H11C H 0.3441 0.0429 0.3400 0.042 Uiso 1 1 calc R . . . .
H11D H 0.4651 0.0308 0.3532 0.042 Uiso 1 1 calc R . . . .
C12B C 0.4093(2) 0.07267(11) 0.27858(13) 0.0303(6) Uani 1 1 d . . . . .
H12C H 0.3920 0.0408 0.2544 0.036 Uiso 1 1 calc R . . . .
H12D H 0.3540 0.0990 0.2647 0.036 Uiso 1 1 calc R . . . .
C13B C 0.4856(2) 0.13436(10) 0.22548(11) 0.0246(5) Uani 1 1 d . . . . .
H13C H 0.4285 0.1205 0.1947 0.029 Uiso 1 1 calc R . . . .
H13D H 0.5468 0.1371 0.2104 0.029 Uiso 1 1 calc R . . . .
C14B C 0.45744(19) 0.18947(10) 0.24027(11) 0.0220(5) Uani 1 1 d . . . . .
C15B C 0.4437(2) 0.20297(11) 0.29144(11) 0.0258(5) Uani 1 1 d . . . . .
H15B H 0.4462 0.1759 0.3187 0.031 Uiso 1 1 calc R . . . .
C16B C 0.4254(2) 0.25679(11) 0.30588(11) 0.0255(5) Uani 1 1 d . . . . .
C17B C 0.42556(19) 0.28165(10) 0.21167(10) 0.0213(5) Uani 1 1 d . . . . .
C18B C 0.4113(2) 0.32356(11) 0.17356(11) 0.0242(5) Uani 1 1 d . . . . .
H18B H 0.3969 0.3582 0.1846 0.029 Uiso 1 1 calc R . . . .
C19B C 0.4184(2) 0.31379(12) 0.11954(12) 0.0302(6) Uani 1 1 d . . . . .
C20B C 0.4413(3) 0.26213(12) 0.10368(12) 0.0328(6) Uani 1 1 d . . . . .
C21B C 0.4544(2) 0.22115(11) 0.14187(11) 0.0273(5) Uani 1 1 d . . . . .
H21B H 0.4687 0.1865 0.1308 0.033 Uiso 1 1 calc R . . . .
C22B C 0.44666(19) 0.23029(10) 0.19746(11) 0.0215(5) Uani 1 1 d . . . . .
C23B C 0.3704(3) 0.40208(13) 0.09007(15) 0.0418(8) Uani 1 1 d . . . . .
H23D H 0.3574 0.4242 0.0561 0.063 Uiso 1 1 calc GR . . . .
H23E H 0.4226 0.4190 0.1206 0.063 Uiso 1 1 calc GR . . . .
H23F H 0.3066 0.3979 0.1017 0.063 Uiso 1 1 calc GR . . . .
C24B C 0.4781(5) 0.20635(16) 0.03254(18) 0.0723(15) Uani 1 1 d . . . . .
H24D H 0.4820 0.2077 -0.0068 0.108 Uiso 1 1 calc GR . . . .
H24E H 0.4275 0.1797 0.0362 0.108 Uiso 1 1 calc GR . . . .
H24F H 0.5456 0.1969 0.0572 0.108 Uiso 1 1 calc GR . . . .
C25B C 0.7135(2) 0.24785(11) 0.35785(11) 0.0298(6) Uani 1 1 d . . . . .
H25C H 0.7646 0.2757 0.3738 0.036 Uiso 1 1 calc R . . . .
H25D H 0.6464 0.2600 0.3625 0.036 Uiso 1 1 calc R . . . .
C26B C 0.7051(2) 0.24329(11) 0.29532(11) 0.0250(5) Uani 1 1 d . . . . .
C27B C 0.7218(2) 0.19821(11) 0.26940(12) 0.0273(5) Uani 1 1 d . . . . .
H27B H 0.7356 0.1665 0.2910 0.033 Uiso 1 1 calc R . . . .
C28B C 0.7197(2) 0.19612(11) 0.21033(12) 0.0275(6) Uani 1 1 d . . . . .
C29B C 0.6836(2) 0.28925(10) 0.20557(11) 0.0237(5) Uani 1 1 d . . . . .
C30B C 0.6700(2) 0.33373(11) 0.17081(11) 0.0250(5) Uani 1 1 d . . . . .
H30B H 0.6735 0.3309 0.1327 0.030 Uiso 1 1 calc R . . . .
C31B C 0.6513(2) 0.38217(11) 0.19254(12) 0.0262(5) Uani 1 1 d . . . . .
C32B C 0.6439(2) 0.38525(11) 0.24902(12) 0.0258(5) Uani 1 1 d . . . . .
C33B C 0.6600(2) 0.34095(11) 0.28296(11) 0.0244(5) Uani 1 1 d . . . . .
H33B H 0.6566 0.3436 0.3211 0.029 Uiso 1 1 calc R . . . .
C34B C 0.6814(2) 0.29157(10) 0.26158(11) 0.0237(5) Uani 1 1 d . . . . .
C35B C 0.6486(3) 0.42615(13) 0.10653(15) 0.0437(8) Uani 1 1 d . . . . .
H35D H 0.5962 0.4025 0.0837 0.065 Uiso 1 1 calc GR . . . .
H35E H 0.7171 0.4127 0.1072 0.065 Uiso 1 1 calc GR . . . .
H35F H 0.6399 0.4618 0.0900 0.065 Uiso 1 1 calc GR . . . .
C36B C 0.6104(4) 0.43831(15) 0.32175(15) 0.0520(10) Uani 1 1 d . . . . .
H36D H 0.5547 0.4149 0.3256 0.078 Uiso 1 1 calc GR . . . .
H36E H 0.5941 0.4750 0.3295 0.078 Uiso 1 1 calc GR . . . .
H36F H 0.6747 0.4276 0.3487 0.078 Uiso 1 1 calc GR . . . .
Cl1_1 Cl 0.3889(3) 0.45435(12) 0.57571(16) 0.0454(9) Uani 0.504(6) 1 d D U P A -1
O1_1 O 0.3455(7) 0.4410(3) 0.6218(3) 0.092(2) Uani 0.504(6) 1 d D U P A -1
O2_1 O 0.3270(6) 0.4926(3) 0.5414(3) 0.076(2) Uani 0.504(6) 1 d D U P A -1
O3_1 O 0.4066(8) 0.4045(3) 0.5546(4) 0.110(3) Uani 0.504(6) 1 d D U P A -1
O4_1 O 0.4824(4) 0.4736(4) 0.6118(3) 0.085(2) Uani 0.504(6) 1 d D U P A -1
Cl1_2 Cl 0.17287(14) 0.47111(6) -0.04929(7) 0.0305(3) Uani 0.799(4) 1 d D U P B -1
O1_2 O 0.1381(4) 0.49190(14) -0.10551(13) 0.0631(12) Uani 0.799(4) 1 d D U P B -1
O2_2 O 0.1070(3) 0.48702(14) -0.01542(16) 0.0555(9) Uani 0.799(4) 1 d D U P B -1
O3_2 O 0.1724(3) 0.41440(11) -0.05160(14) 0.0483(9) Uani 0.799(4) 1 d D U P B -1
O4_2 O 0.2745(2) 0.48942(14) -0.02274(13) 0.0481(8) Uani 0.799(4) 1 d D U P B -1
Cl1_3 Cl 0.3952(4) 0.44909(19) 0.5688(2) 0.0829(16) Uani 0.496(6) 1 d D U P A -2
O1_3 O 0.2856(5) 0.4580(4) 0.5453(3) 0.093(2) Uani 0.496(6) 1 d D U P A -2
O2_3 O 0.4334(8) 0.5015(3) 0.5678(4) 0.103(3) Uani 0.496(6) 1 d D U P A -2
O3_3 O 0.4345(13) 0.4437(5) 0.6279(3) 0.156(4) Uani 0.496(6) 1 d D U P A -2
O4_3 O 0.4432(7) 0.4286(4) 0.5287(3) 0.095(3) Uani 0.496(6) 1 d D U P A -2
Cl1_4 Cl 0.1699(6) 0.4833(3) -0.0609(3) 0.051(2) Uani 0.201(4) 1 d D U P B -2
O1_4 O 0.2108(9) 0.4859(5) -0.1095(4) 0.041(2) Uani 0.201(4) 1 d D U P B -2
O2_4 O 0.1932(13) 0.5311(5) -0.0297(6) 0.072(3) Uani 0.201(4) 1 d D U P B -2
O3_4 O 0.0613(7) 0.4815(7) -0.0784(7) 0.072(4) Uani 0.201(4) 1 d D U P B -2
O4_4 O 0.2148(13) 0.4402(6) -0.0257(7) 0.079(4) Uani 0.201(4) 1 d D U P B -2

loop_
_atom_site_aniso_label
_atom_site_aniso_U_11
_atom_site_aniso_U_22
_atom_site_aniso_U_33
_atom_site_aniso_U_23
_atom_site_aniso_U_13
_atom_site_aniso_U_12
Ag1A 0.03050(11) 0.02667(11) 0.02493(11) 0.00098(8) 0.00696(8) -0.00266(8)
O2_2 0.0537(19) 0.053(2) 0.068(2) -0.0142(17) 0.0307(17) 0.0032(16)
Cl1_1 0.0629(16) 0.0307(12) 0.0309(14) -0.0039(8) -0.0086(10) 0.0029(11)
O1_1 0.081(4) 0.087(5) 0.123(5) 0.057(4) 0.051(4) 0.023(4)
Cl1_3 0.110(3) 0.101(3) 0.0323(14) -0.0100(16) 0.0096(15) -0.068(2)
O4_1 0.051(3) 0.123(6) 0.079(5) -0.046(4) 0.012(3) -0.017(3)
Cl1_2 0.0394(6) 0.0273(6) 0.0249(6) 0.0029(5) 0.0088(5) 0.0050(5)
O1_2 0.107(3) 0.0387(17) 0.0279(16) 0.0126(13) -0.0092(17) -0.005(2)
O2_4 0.087(7) 0.080(6) 0.052(6) -0.012(5) 0.025(6) -0.002(6)
O4_2 0.0453(16) 0.058(2) 0.0418(16) 0.0131(14) 0.0123(13) -0.0047(14)
O3_1 0.111(6) 0.075(4) 0.107(6) -0.055(4) -0.035(4) 0.044(4)
O1_3 0.104(4) 0.099(6) 0.080(4) -0.033(4) 0.033(3) -0.024(4)
O3_4 0.041(4) 0.095(8) 0.082(8) 0.019(6) 0.020(5) 0.003(5)
O3_3 0.226(8) 0.158(8) 0.060(3) 0.013(4) -0.007(5) -0.035(8)
O4_3 0.112(5) 0.094(5) 0.061(4) -0.006(4) -0.010(4) 0.046(5)
Cl1_4 0.044(3) 0.059(4) 0.050(4) 0.015(3) 0.014(3) 0.001(3)
O1_4 0.036(5) 0.044(6) 0.044(5) 0.001(4) 0.013(4) 0.001(5)
O3_2 0.084(3) 0.0289(14) 0.0382(17) 0.0030(12) 0.0263(16) 0.0042(15)
O2_1 0.092(5) 0.073(4) 0.061(3) 0.006(3) 0.017(3) 0.045(4)
O4_4 0.076(7) 0.084(7) 0.070(7) 0.037(6) 0.004(6) 0.009(7)
O2_3 0.127(6) 0.093(4) 0.095(5) -0.020(4) 0.043(5) -0.054(4)
O1A 0.0369(11) 0.0238(10) 0.0322(10) -0.0035(8) 0.0032(9) -0.0040(8)
O2A 0.0406(12) 0.0286(11) 0.0373(11) -0.0020(9) 0.0115(10) -0.0023(9)
O3A 0.0512(14) 0.0455(14) 0.0392(12) 0.0052(10) 0.0228(11) 0.0075(11)
O4A 0.0548(15) 0.0474(14) 0.0361(12) 0.0078(10) 0.0188(11) 0.0004(12)
O5A 0.0258(9) 0.0239(9) 0.0262(9) 0.0016(7) 0.0073(7) -0.0031(7)
O6A 0.0416(12) 0.0256(10) 0.0346(11) 0.0028(8) 0.0134(9) -0.0073(9)
O7A 0.0575(14) 0.0260(10) 0.0293(11) -0.0033(8) 0.0131(10) -0.0082(10)
O8A 0.0555(14) 0.0254(10) 0.0268(10) 0.0012(8) 0.0069(10) -0.0078(9)
O9A 0.0276(10) 0.0305(10) 0.0328(10) 0.0079(8) 0.0050(8) -0.0076(8)
O10A 0.0383(12) 0.0443(13) 0.0298(11) 0.0109(9) 0.0012(9) -0.0183(10)
O11A 0.0452(13) 0.0317(11) 0.0390(12) -0.0047(9) 0.0075(10) -0.0015(10)
O12A 0.0383(12) 0.0393(12) 0.0273(10) -0.0014(9) 0.0077(9) -0.0088(9)
N1A 0.0268(11) 0.0265(11) 0.0289(12) 0.0017(9) 0.0088(9) -0.0016(9)
N2A 0.0378(13) 0.0289(12) 0.0221(11) -0.0017(9) 0.0025(10) -0.0057(10)
C1A 0.0321(15) 0.0330(15) 0.0324(15) -0.0009(12) -0.0032(12) -0.0040(12)
C2A 0.0364(16) 0.0341(16) 0.0345(16) -0.0037(13) -0.0039(13) -0.0058(13)
C3A 0.0377(16) 0.0251(14) 0.0384(16) -0.0066(12) 0.0094(13) -0.0073(12)
C4A 0.0416(17) 0.0272(14) 0.0386(16) -0.0103(12) 0.0096(13) -0.0073(12)
C5A 0.0395(17) 0.0265(14) 0.0422(17) 0.0012(12) 0.0118(14) 0.0011(12)
C6A 0.0350(15) 0.0222(13) 0.0347(15) 0.0031(11) 0.0127(12) -0.0017(11)
C7A 0.0285(14) 0.0331(15) 0.0424(17) 0.0064(13) 0.0118(13) 0.0042(12)
C8A 0.0392(17) 0.0413(18) 0.0488(19) 0.0019(15) 0.0197(15) 0.0088(14)
C9A 0.064(3) 0.067(3) 0.042(2) -0.0010(18) 0.0299(18) 0.010(2)
C10A 0.065(3) 0.068(3) 0.0395(19) 0.0095(18) 0.0294(18) 0.002(2)
C11A 0.059(2) 0.0418(18) 0.0213(14) 0.0025(12) 0.0094(14) -0.0037(15)
C12A 0.052(2) 0.0338(16) 0.0215(13) -0.0018(11) -0.0008(13) -0.0042(14)
C13A 0.0321(14) 0.0285(14) 0.0242(13) 0.0013(11) 0.0026(11) -0.0029(11)
C14A 0.0210(12) 0.0281(13) 0.0238(12) 0.0000(10) 0.0017(10) -0.0011(10)
C15A 0.0242(13) 0.0247(13) 0.0280(13) -0.0009(10) 0.0048(10) -0.0028(10)
C16A 0.0224(12) 0.0238(13) 0.0322(14) -0.0005(11) 0.0066(10) -0.0040(10)
C17A 0.0175(11) 0.0250(13) 0.0253(12) 0.0014(10) 0.0013(9) -0.0044(9)
C18A 0.0240(13) 0.0286(13) 0.0234(12) -0.0009(10) 0.0032(10) -0.0067(10)
C19A 0.0285(14) 0.0271(13) 0.0266(13) -0.0028(11) 0.0035(11) -0.0050(11)
C20A 0.0299(14) 0.0273(14) 0.0265(13) 0.0027(11) 0.0009(11) -0.0069(11)
C21A 0.0285(13) 0.0275(13) 0.0211(12) 0.0012(10) 0.0014(10) -0.0062(11)
C22A 0.0201(12) 0.0249(13) 0.0244(12) -0.0003(10) 0.0003(10) -0.0054(10)
C23A 0.080(3) 0.0318(16) 0.0318(16) -0.0052(13) 0.0222(17) -0.0096(17)
C24A 0.067(2) 0.0286(15) 0.0305(15) 0.0044(12) 0.0095(15) -0.0070(15)
C25A 0.0282(13) 0.0273(13) 0.0246(13) 0.0030(10) 0.0059(11) -0.0021(10)
C26A 0.0195(12) 0.0273(13) 0.0292(13) 0.0029(11) 0.0036(10) -0.0036(10)
C27A 0.0224(13) 0.0328(15) 0.0304(14) 0.0026(11) 0.0065(11) -0.0061(11)
C28A 0.0220(13) 0.0373(16) 0.0325(14) 0.0050(12) 0.0024(11) -0.0126(11)
C29A 0.0188(12) 0.0290(14) 0.0309(14) 0.0032(11) 0.0019(10) -0.0025(10)
C30A 0.0216(13) 0.0292(14) 0.0374(15) 0.0043(12) 0.0031(11) -0.0025(10)
C31A 0.0245(13) 0.0291(14) 0.0352(15) -0.0029(12) 0.0016(11) 0.0000(11)
C32A 0.0225(13) 0.0342(15) 0.0285(14) 0.0027(11) 0.0024(10) -0.0036(11)
C33A 0.0221(12) 0.0288(13) 0.0272(13) 0.0044(11) 0.0020(10) -0.0044(10)
C34A 0.0179(11) 0.0279(13) 0.0270(13) 0.0025(10) 0.0027(10) -0.0035(10)
C35A 0.082(3) 0.0272(17) 0.056(2) -0.0075(15) 0.019(2) -0.0032(17)
C36A 0.0455(18) 0.0471(19) 0.0294(15) 0.0023(14) 0.0098(13) -0.0161(15)
Ag1B 0.03631(12) 0.01969(10) 0.02176(10) 0.00110(7) 0.00728(8) -0.00300(8)
O1B 0.0444(12) 0.0238(10) 0.0297(10) 0.0018(8) 0.0083(9) 0.0045(9)
O2B 0.0469(13) 0.0293(11) 0.0334(11) 0.0095(9) 0.0022(10) -0.0022(9)
O3B 0.0669(17) 0.0374(13) 0.0347(12) -0.0050(10) 0.0223(11) -0.0120(12)
O4B 0.0588(14) 0.0243(10) 0.0327(11) 0.0023(8) 0.0222(10) -0.0065(9)
O5B 0.0292(10) 0.0218(9) 0.0228(9) -0.0009(7) 0.0093(7) 0.0027(7)
O6B 0.0481(13) 0.0336(11) 0.0232(10) -0.0028(8) 0.0116(9) 0.0074(9)
O7B 0.0659(16) 0.0244(10) 0.0296(11) 0.0066(8) 0.0205(11) 0.0070(10)
O8B 0.100(2) 0.0335(12) 0.0304(12) -0.0009(10) 0.0329(13) -0.0012(13)
O9B 0.0283(10) 0.0206(9) 0.0258(9) 0.0024(7) 0.0087(8) 0.0003(7)
O10B 0.0521(14) 0.0242(10) 0.0377(12) 0.0013(9) 0.0170(10) 0.0049(9)
O11B 0.0521(13) 0.0231(10) 0.0334(11) 0.0082(8) 0.0159(10) 0.0036(9)
O12B 0.0486(13) 0.0261(10) 0.0325(11) 0.0005(8) 0.0116(10) 0.0058(9)
N1B 0.0464(15) 0.0283(12) 0.0233(11) 0.0062(10) 0.0010(10) -0.0090(11)
N2B 0.0309(12) 0.0185(10) 0.0253(11) 0.0009(8) 0.0085(9) -0.0008(9)
C1B 0.0358(15) 0.0198(12) 0.0287(13) -0.0030(10) 0.0088(11) 0.0024(11)
C2B 0.0448(17) 0.0197(13) 0.0321(15) 0.0011(11) 0.0091(13) 0.0048(12)
C3B 0.0453(18) 0.0277(14) 0.0294(14) 0.0086(11) 0.0075(13) 0.0065(13)
C4B 0.0440(18) 0.0294(15) 0.0377(16) 0.0067(12) 0.0102(14) 0.0052(13)
C5B 0.0464(19) 0.0366(17) 0.0377(17) 0.0108(14) -0.0045(14) -0.0041(14)
C6B 0.0444(19) 0.0348(17) 0.0387(17) 0.0063(13) -0.0071(14) -0.0100(14)
C7B 0.069(2) 0.0331(16) 0.0239(14) -0.0006(12) 0.0011(15) -0.0137(16)
C8B 0.077(3) 0.0313(16) 0.0247(14) -0.0006(12) 0.0102(15) -0.0060(16)
C9B 0.072(3) 0.0456(19) 0.0316(16) -0.0016(14) 0.0297(17) -0.0095(18)
C10B 0.063(2) 0.0377(17) 0.0374(17) 0.0070(14) 0.0278(16) -0.0085(16)
C11B 0.0453(17) 0.0223(13) 0.0418(17) 0.0015(12) 0.0211(14) -0.0065(12)
C12B 0.0333(15) 0.0226(13) 0.0361(15) -0.0016(11) 0.0114(12) -0.0053(11)
C13B 0.0306(13) 0.0201(12) 0.0224(12) -0.0020(10) 0.0061(10) 0.0014(10)
C14B 0.0190(11) 0.0228(12) 0.0230(12) -0.0009(10) 0.0032(9) -0.0013(9)
C15B 0.0299(14) 0.0247(13) 0.0231(12) 0.0017(10) 0.0072(10) 0.0010(10)
C16B 0.0289(13) 0.0261(13) 0.0215(12) -0.0002(10) 0.0067(10) 0.0039(10)
C17B 0.0205(12) 0.0237(12) 0.0202(11) -0.0009(9) 0.0060(9) -0.0008(9)
C18B 0.0245(12) 0.0218(12) 0.0271(13) 0.0014(10) 0.0082(10) 0.0024(10)
C19B 0.0365(15) 0.0282(14) 0.0271(13) 0.0040(11) 0.0104(12) 0.0010(11)
C20B 0.0484(18) 0.0288(14) 0.0250(13) -0.0021(11) 0.0163(13) -0.0032(13)
C21B 0.0357(15) 0.0229(13) 0.0250(13) -0.0036(10) 0.0110(11) -0.0017(11)
C22B 0.0206(12) 0.0214(12) 0.0224(12) -0.0003(9) 0.0053(9) -0.0016(9)
C23B 0.064(2) 0.0264(15) 0.0401(17) 0.0103(13) 0.0221(16) 0.0137(14)
C24B 0.148(5) 0.037(2) 0.049(2) -0.0113(17) 0.057(3) -0.004(2)
C25B 0.0410(16) 0.0221(13) 0.0239(13) 0.0035(10) 0.0040(11) -0.0087(11)
C26B 0.0250(13) 0.0224(12) 0.0264(13) 0.0042(10) 0.0047(10) -0.0073(10)
C27B 0.0297(14) 0.0217(12) 0.0298(14) 0.0049(10) 0.0064(11) -0.0039(10)
C28B 0.0286(14) 0.0220(12) 0.0327(14) 0.0044(11) 0.0097(11) -0.0022(10)
C29B 0.0220(12) 0.0206(12) 0.0286(13) 0.0016(10) 0.0069(10) -0.0036(9)
C30B 0.0265(13) 0.0246(13) 0.0248(12) 0.0046(10) 0.0085(10) -0.0013(10)
C31B 0.0270(13) 0.0226(12) 0.0291(13) 0.0054(10) 0.0078(11) -0.0007(10)
C32B 0.0263(13) 0.0220(12) 0.0287(13) 0.0006(10) 0.0066(11) -0.0017(10)
C33B 0.0233(12) 0.0261(13) 0.0233(12) -0.0007(10) 0.0052(10) -0.0052(10)
C34B 0.0219(12) 0.0222(12) 0.0261(12) 0.0027(10) 0.0050(10) -0.0054(10)
C35B 0.068(2) 0.0298(16) 0.0403(18) 0.0139(13) 0.0274(17) 0.0073(15)
C36B 0.083(3) 0.0415(19) 0.0339(17) 0.0010(14) 0.0192(18) 0.0225(19)

loop_
_atom_type_symbol
_atom_type_description
_atom_type_scat_dispersion_real
_atom_type_scat_dispersion_imag
_atom_type_scat_source
C C 0.0033 0.0016 'International Tables Vol C Tables 4.2.6.8 and 6.1.1.4'
H H 0.0000 0.0000 'International Tables Vol C Tables 4.2.6.8 and 6.1.1.4'
Ag Ag -0.8971 1.1015 'International Tables Vol C Tables 4.2.6.8 and 6.1.1.4'
Cl Cl 0.1484 0.1585 'International Tables Vol C Tables 4.2.6.8 and 6.1.1.4'
N N 0.0061 0.0033 'International Tables Vol C Tables 4.2.6.8 and 6.1.1.4'
O O 0.0106 0.0060 'International Tables Vol C Tables 4.2.6.8 and 6.1.1.4'

loop_
_geom_angle_atom_site_label_1
_geom_angle_atom_site_label_2
_geom_angle_atom_site_label_3
_geom_angle
_geom_angle_site_symmetry_1
_geom_angle_site_symmetry_3
O3_1 Cl1_1 O4_1 109.1(5) . .
O3_4 Cl1_4 O2_4 104.8(11) . .
N1A Ag1A O4A 129.24(8) . .
N1A Ag1A N2A 148.58(8) . .
O2_4 Cl1_4 O1_4 109.2(9) . .
N2A Ag1A O4A 74.37(8) . .
O4_2 Cl1_2 O3_2 109.5(2) . .
C2A O1A C3A 113.0(2) . .
O2_4 Cl1_4 O4_4 108.9(12) . .
C5A O2A C4A 114.5(2) . .
O2_1 Cl1_1 O3_1 121.8(6) . .
C9A O3A C8A 113.7(3) . .
O3_1 Cl1_1 O1_1 102.9(7) . .
O2_2 Cl1_2 O4_2 108.3(2) . .
C10A O4A Ag1A 121.1(2) . .
C10A O4A C11A 113.4(3) . .
O4_2 Cl1_2 O1_2 110.6(2) . .
C11A O4A Ag1A 103.58(18) . .
O3_4 Cl1_4 O4_4 113.6(11) . .
C16A O5A C17A 121.1(2) . .
O3_4 Cl1_4 O1_4 110.1(9) . .
C19A O7A C23A 116.4(2) . .
O4_4 Cl1_4 O1_4 110.0(10) . .
C20A O8A C24A 116.4(2) . .
O2_1 Cl1_1 O4_1 115.4(6) . .
C29A O9A C28A 121.0(2) . .
O2_1 Cl1_1 O1_1 109.2(5) . .
C31A O11A C35A 116.5(3) . .
O4_1 Cl1_1 O1_1 94.0(6) . .
C32A O12A C36A 115.4(2) . .
O2_2 Cl1_2 O3_2 107.9(2) . .
O4_3 Cl1_3 O3_3 124.2(9) . .
O2_2 Cl1_2 O1_2 111.1(3) . .
O4_3 Cl1_3 O2_3 95.3(6) . .
O3_2 Cl1_2 O1_2 109.3(2) . .
O4_3 Cl1_3 O1_3 112.8(6) . .
C6A N1A Ag1A 102.07(17) . .
C7A N1A Ag1A 117.14(18) . .
C7A N1A C6A 111.6(2) . .
C25A N1A Ag1A 108.90(17) . .
C25A N1A C6A 107.4(2) . .
C25A N1A C7A 109.2(2) . .
O3_3 Cl1_3 O2_3 93.8(7) . .
O2_3 Cl1_3 O1_3 100.7(6) . .
O3_3 Cl1_3 O1_3 119.2(9) . .
C1A N2A Ag1A 111.75(18) . .
C12A N2A Ag1A 106.12(19) . .
C12A N2A C1A 107.4(2) . .
C13A N2A Ag1A 114.20(17) . .
C13A N2A C1A 109.3(2) . .
C13A N2A C12A 107.7(2) . .
N2A C1A H1AA 109.2 . .
N2A C1A H1AB 109.2 . .
N2A C1A C2A 112.3(3) . .
H1AA C1A H1AB 107.9 . .
C2A C1A H1AA 109.2 . .
C2A C1A H1AB 109.2 . .
O1A C2A C1A 108.1(2) . .
O1A C2A H2AA 110.1 . .
O1A C2A H2AB 110.1 . .
C1A C2A H2AA 110.1 . .
C1A C2A H2AB 110.1 . .
H2AA C2A H2AB 108.4 . .
O1A C3A H3AA 109.0 . .
O1A C3A H3AB 109.0 . .
O1A C3A C4A 112.8(3) . .
H3AA C3A H3AB 107.8 . .
C4A C3A H3AA 109.0 . .
C4A C3A H3AB 109.0 . .
O2A C4A C3A 113.1(2) . .
O2A C4A H4AA 109.0 . .
O2A C4A H4AB 109.0 . .
C3A C4A H4AA 109.0 . .
C3A C4A H4AB 109.0 . .
H4AA C4A H4AB 107.8 . .
O2A C5A H5AA 109.3 . .
O2A C5A H5AB 109.3 . .
O2A C5A C6A 111.6(2) . .
H5AA C5A H5AB 108.0 . .
C6A C5A H5AA 109.3 . .
C6A C5A H5AB 109.3 . .
N1A C6A C5A 114.4(2) . .
N1A C6A H6AA 108.7 . .
N1A C6A H6AB 108.7 . .
C5A C6A H6AA 108.7 . .
C5A C6A H6AB 108.7 . .
H6AA C6A H6AB 107.6 . .
N1A C7A H7AA 108.7 . .
N1A C7A H7AB 108.7 . .
N1A C7A C8A 114.3(3) . .
H7AA C7A H7AB 107.6 . .
C8A C7A H7AA 108.7 . .
C8A C7A H7AB 108.7 . .
O3A C8A C7A 107.1(3) . .
O3A C8A H8AA 110.3 . .
O3A C8A H8AB 110.3 . .
C7A C8A H8AA 110.3 . .
C7A C8A H8AB 110.3 . .
H8AA C8A H8AB 108.5 . .
O3A C9A H9AA 110.5 . .
O3A C9A H9AB 110.5 . .
O3A C9A C10A 106.1(3) . .
H9AA C9A H9AB 108.7 . .
C10A C9A H9AA 110.5 . .
C10A C9A H9AB 110.5 . .
O4A C10A C9A 107.5(3) . .
O4A C10A H10A 110.2 . .
O4A C10A H10B 110.2 . .
C9A C10A H10A 110.2 . .
C9A C10A H10B 110.2 . .
H10A C10A H10B 108.5 . .
O4A C11A H11A 110.1 . .
O4A C11A H11B 110.1 . .
O4A C11A C12A 108.1(3) . .
H11A C11A H11B 108.4 . .
C12A C11A H11A 110.1 . .
C12A C11A H11B 110.1 . .
N2A C12A C11A 114.5(3) . .
N2A C12A H12A 108.6 . .
N2A C12A H12B 108.6 . .
C11A C12A H12A 108.6 . .
C11A C12A H12B 108.6 . .
H12A C12A H12B 107.6 . .
N2A C13A H13A 108.3 . .
N2A C13A H13B 108.3 . .
N2A C13A C14A 116.1(2) . .
H13A C13A H13B 107.4 . .
C14A C13A H13A 108.3 . .
C14A C13A H13B 108.3 . .
C15A C14A C13A 124.1(3) . .
C15A C14A C22A 118.5(2) . .
C22A C14A C13A 117.4(2) . .
C14A C15A H15A 118.8 . .
C14A C15A C16A 122.4(3) . .
C16A C15A H15A 118.8 . .
O5A C16A C15A 117.9(2) . .
O6A C16A O5A 116.5(3) . .
O6A C16A C15A 125.6(3) . .
O5A C17A C18A 115.1(2) . .
O5A C17A C22A 121.8(2) . .
C22A C17A C18A 123.1(2) . .
C17A C18A H18A 120.7 . .
C19A C18A C17A 118.5(3) . .
C19A C18A H18A 120.7 . .
O7A C19A C18A 124.3(3) . .
O7A C19A C20A 115.5(3) . .
C18A C19A C20A 120.3(3) . .
O8A C20A C19A 115.1(3) . .
O8A C20A C21A 124.8(3) . .
C21A C20A C19A 120.1(3) . .
C20A C21A H21A 119.7 . .
C20A C21A C22A 120.7(3) . .
C22A C21A H21A 119.7 . .
C17A C22A C14A 118.4(2) . .
C17A C22A C21A 117.3(2) . .
C21A C22A C14A 124.3(2) . .
O7A C23A H23A 109.5 . .
O7A C23A H23B 109.5 . .
O7A C23A H23C 109.5 . .
H23A C23A H23B 109.5 . .
H23A C23A H23C 109.5 . .
H23B C23A H23C 109.5 . .
O8A C24A H24A 109.5 . .
O8A C24A H24B 109.5 . .
O8A C24A H24C 109.5 . .
H24A C24A H24B 109.5 . .
H24A C24A H24C 109.5 . .
H24B C24A H24C 109.5 . .
N1A C25A H25A 108.4 . .
N1A C25A H25B 108.4 . .
N1A C25A C26A 115.7(2) . .
H25A C25A H25B 107.4 . .
C26A C25A H25A 108.4 . .
C26A C25A H25B 108.4 . .
C27A C26A C25A 123.8(3) . .
C27A C26A C34A 118.8(3) . .
C34A C26A C25A 117.3(2) . .
C26A C27A H27A 119.1 . .
C26A C27A C28A 121.9(3) . .
C28A C27A H27A 119.1 . .
O9A C28A C27A 117.6(3) . .
O10A C28A O9A 116.8(3) . .
O10A C28A C27A 125.6(3) . .
O9A C29A C30A 115.5(3) . .
O9A C29A C34A 121.9(3) . .
C30A C29A C34A 122.6(3) . .
C29A C30A H30A 120.4 . .
C31A C30A C29A 119.1(3) . .
C31A C30A H30A 120.4 . .
O11A C31A C30A 124.6(3) . .
O11A C31A C32A 115.5(3) . .
C30A C31A C32A 119.8(3) . .
O12A C32A C31A 115.4(3) . .
O12A C32A C33A 124.9(3) . .
C33A C32A C31A 119.7(3) . .
C32A C33A H33A 119.5 . .
C32A C33A C34A 121.1(3) . .
C34A C33A H33A 119.5 . .
C29A C34A C26A 118.2(3) . .
C29A C34A C33A 117.3(3) . .
C33A C34A C26A 124.5(3) . .
O11A C35A H35A 109.5 . .
O11A C35A H35B 109.5 . .
O11A C35A H35C 109.5 . .
H35A C35A H35B 109.5 . .
H35A C35A H35C 109.5 . .
H35B C35A H35C 109.5 . .
O12A C36A H36A 109.5 . .
O12A C36A H36B 109.5 . .
O12A C36A H36C 109.5 . .
H36A C36A H36B 109.5 . .
H36A C36A H36C 109.5 . .
H36B C36A H36C 109.5 . .
O1B Ag1B O3B 104.26(7) . .
N1B Ag1B O1B 128.75(9) . .
N1B Ag1B O3B 74.77(9) . .
N1B Ag1B N2B 146.70(8) . .
N2B Ag1B O1B 71.82(7) . .
N2B Ag1B O3B 130.48(8) . .
C2B O1B Ag1B 110.94(15) . .
C2B O1B C3B 115.6(2) . .
C3B O1B Ag1B 111.66(17) . .
C5B O2B C4B 113.2(2) . .
C8B O3B Ag1B 102.71(18) . .
C9B O3B Ag1B 118.9(2) . .
C9B O3B C8B 112.6(3) . .
C11B O4B C10B 114.8(2) . .
C16B O5B C17B 121.2(2) . .
C19B O7B C23B 116.5(2) . .
C20B O8B C24B 115.8(3) . .
C28B O9B C29B 121.2(2) . .
C31B O11B C35B 116.5(2) . .
C32B O12B C36B 115.8(2) . .
C6B N1B Ag1B 115.02(19) . .
C7B N1B Ag1B 107.20(19) . .
C7B N1B C6B 106.7(3) . .
C25B N1B Ag1B 108.91(17) . .
C25B N1B C6B 110.3(2) . .
C25B N1B C7B 108.5(3) . .
C1B N2B Ag1B 100.15(16) . .
C1B N2B C12B 112.0(2) . .
C12B N2B Ag1B 117.08(17) . .
C13B N2B Ag1B 110.27(16) . .
C13B N2B C1B 107.4(2) . .
C13B N2B C12B 109.3(2) . .
N2B C1B H1BA 108.8 . .
N2B C1B H1BB 108.8 . .
N2B C1B C2B 113.9(2) . .
H1BA C1B H1BB 107.7 . .
C2B C1B H1BA 108.8 . .
C2B C1B H1BB 108.8 . .
O1B C2B C1B 110.8(2) . .
O1B C2B H2BA 109.5 . .
O1B C2B H2BB 109.5 . .
C1B C2B H2BA 109.5 . .
C1B C2B H2BB 109.5 . .
H2BA C2B H2BB 108.1 . .
O1B C3B H3BA 109.0 . .
O1B C3B H3BB 109.0 . .
O1B C3B C4B 113.0(2) . .
H3BA C3B H3BB 107.8 . .
C4B C3B H3BA 109.0 . .
C4B C3B H3BB 109.0 . .
O2B C4B C3B 112.9(3) . .
O2B C4B H4BA 109.0 . .
O2B C4B H4BB 109.0 . .
C3B C4B H4BA 109.0 . .
C3B C4B H4BB 109.0 . .
H4BA C4B H4BB 107.8 . .
O2B C5B H5BA 110.1 . .
O2B C5B H5BB 110.1 . .
O2B C5B C6B 107.9(3) . .
H5BA C5B H5BB 108.4 . .
C6B C5B H5BA 110.1 . .
C6B C5B H5BB 110.1 . .
N1B C6B C5B 112.4(3) . .
N1B C6B H6BA 109.1 . .
N1B C6B H6BB 109.1 . .
C5B C6B H6BA 109.1 . .
C5B C6B H6BB 109.1 . .
H6BA C6B H6BB 107.8 . .
N1B C7B H7BA 108.5 . .
N1B C7B H7BB 108.5 . .
H7BA C7B H7BB 107.5 . .
C8B C7B N1B 115.2(3) . .
C8B C7B H7BA 108.5 . .
C8B C7B H7BB 108.5 . .
O3B C8B C7B 108.1(3) . .
O3B C8B H8BA 110.1 . .
O3B C8B H8BB 110.1 . .
C7B C8B H8BA 110.1 . .
C7B C8B H8BB 110.1 . .
H8BA C8B H8BB 108.4 . .
O3B C9B H9BA 110.1 . .
O3B C9B H9BB 110.1 . .
O3B C9B C10B 107.9(3) . .
H9BA C9B H9BB 108.4 . .
C10B C9B H9BA 110.1 . .
C10B C9B H9BB 110.1 . .
O4B C10B C9B 105.7(3) . .
O4B C10B H10C 110.6 . .
O4B C10B H10D 110.6 . .
C9B C10B H10C 110.6 . .
C9B C10B H10D 110.6 . .
H10C C10B H10D 108.7 . .
O4B C11B H11C 110.3 . .
O4B C11B H11D 110.3 . .
O4B C11B C12B 107.2(2) . .
H11C C11B H11D 108.5 . .
C12B C11B H11C 110.3 . .
C12B C11B H11D 110.3 . .
N2B C12B C11B 114.2(2) . .
N2B C12B H12C 108.7 . .
N2B C12B H12D 108.7 . .
C11B C12B H12C 108.7 . .
C11B C12B H12D 108.7 . .
H12C C12B H12D 107.6 . .
N2B C13B H13C 108.2 . .
N2B C13B H13D 108.2 . .
N2B C13B C14B 116.3(2) . .
H13C C13B H13D 107.4 . .
C14B C13B H13C 108.2 . .
C14B C13B H13D 108.2 . .
C15B C14B C13B 123.8(2) . .
C15B C14B C22B 118.5(2) . .
C22B C14B C13B 117.6(2) . .
C14B C15B H15B 118.8 . .
C14B C15B C16B 122.5(2) . .
C16B C15B H15B 118.8 . .
O5B C16B C15B 117.5(2) . .
O6B C16B O5B 117.0(2) . .
O6B C16B C15B 125.5(3) . .
O5B C17B C18B 115.0(2) . .
O5B C17B C22B 122.2(2) . .
C18B C17B C22B 122.8(2) . .
C17B C18B H18B 120.7 . .
C19B C18B C17B 118.6(2) . .
C19B C18B H18B 120.7 . .
O7B C19B C18B 124.8(3) . .
O7B C19B C20B 114.9(2) . .
C18B C19B C20B 120.3(3) . .
O8B C20B C19B 114.5(3) . .
O8B C20B C21B 125.3(3) . .
C21B C20B C19B 120.2(3) . .
C20B C21B H21B 119.8 . .
C20B C21B C22B 120.3(3) . .
C22B C21B H21B 119.8 . .
C17B C22B C14B 118.0(2) . .
C17B C22B C21B 117.8(2) . .
C21B C22B C14B 124.3(2) . .
O7B C23B H23D 109.5 . .
O7B C23B H23E 109.5 . .
O7B C23B H23F 109.5 . .
H23D C23B H23E 109.5 . .
H23D C23B H23F 109.5 . .
H23E C23B H23F 109.5 . .
O8B C24B H24D 109.5 . .
O8B C24B H24E 109.5 . .
O8B C24B H24F 109.5 . .
H24D C24B H24E 109.5 . .
H24D C24B H24F 109.5 . .
H24E C24B H24F 109.5 . .
N1B C25B H25C 108.2 . .
N1B C25B H25D 108.2 . .
N1B C25B C26B 116.2(2) . .
H25C C25B H25D 107.4 . .
C26B C25B H25C 108.2 . .
C26B C25B H25D 108.2 . .
C27B C26B C25B 124.3(2) . .
C27B C26B C34B 118.4(2) . .
C34B C26B C25B 117.3(2) . .
C26B C27B H27B 118.6 . .
C26B C27B C28B 122.8(3) . .
C28B C27B H27B 118.6 . .
O9B C28B C27B 117.3(2) . .
O10B C28B O9B 116.8(3) . .
O10B C28B C27B 125.9(3) . .
O9B C29B C30B 115.0(2) . .
O9B C29B C34B 122.2(2) . .
C34B C29B C30B 122.7(3) . .
C29B C30B H30B 120.5 . .
C31B C30B C29B 119.0(3) . .
C31B C30B H30B 120.5 . .
O11B C31B C30B 124.6(3) . .
O11B C31B C32B 115.9(2) . .
C30B C31B C32B 119.5(2) . .
O12B C32B C31B 114.8(2) . .
O12B C32B C33B 124.8(3) . .
C33B C32B C31B 120.4(3) . .
C32B C33B H33B 119.7 . .
C32B C33B C34B 120.5(2) . .
C34B C33B H33B 119.7 . .
C29B C34B C26B 117.9(2) . .
C29B C34B C33B 117.8(2) . .
C33B C34B C26B 124.2(2) . .
O11B C35B H35D 109.5 . .
O11B C35B H35E 109.5 . .
O11B C35B H35F 109.5 . .
H35D C35B H35E 109.5 . .
H35D C35B H35F 109.5 . .
H35E C35B H35F 109.5 . .
O12B C36B H36D 109.5 . .
O12B C36B H36E 109.5 . .
O12B C36B H36F 109.5 . .
H36D C36B H36E 109.5 . .
H36D C36B H36F 109.5 . .
H36E C36B H36F 109.5 . .

loop_
_geom_bond_atom_site_label_1
_geom_bond_atom_site_label_2
_geom_bond_distance
_geom_bond_site_symmetry_2
Cl1_4 O2_4 1.418(5) .
Cl1_2 O4_2 1.430(3) .
Cl1_3 O3_3 1.412(5) .
Cl1_4 O4_4 1.421(5) .
Cl1_2 O1_2 1.432(3) .
Cl1_4 O3_4 1.414(5) .
Cl1_3 O1_3 1.456(5) .
Cl1_1 O2_1 1.401(4) .
Cl1_2 O3_2 1.431(3) .
Cl1_1 O3_1 1.404(4) .
Cl1_3 O4_3 1.409(5) .
Cl1_1 O4_1 1.422(5) .
Cl1_3 O2_3 1.422(5) .
Cl1_1 O1_1 1.441(5) .
Cl1_2 O2_2 1.423(3) .
Cl1_4 O1_4 1.438(5) .
Ag1A O4A 2.530(2) .
Ag1A N1A 2.385(2) .
Ag1A N2A 2.399(3) .
O1A C2A 1.435(4) .
O1A C3A 1.438(3) .
O2A C4A 1.436(4) .
O2A C5A 1.432(4) .
O3A C8A 1.424(4) .
O3A C9A 1.422(4) .
O4A C10A 1.422(5) .
O4A C11A 1.433(4) .
O5A C16A 1.370(3) .
O5A C17A 1.376(3) .
O6A C16A 1.218(3) .
O7A C19A 1.359(3) .
O7A C23A 1.433(4) .
O8A C20A 1.368(3) .
O8A C24A 1.424(4) .
O9A C28A 1.375(4) .
O9A C29A 1.372(3) .
O10A C28A 1.215(4) .
O11A C31A 1.358(4) .
O11A C35A 1.433(4) .
O12A C32A 1.360(4) .
O12A C36A 1.445(4) .
N1A C6A 1.495(4) .
N1A C7A 1.494(4) .
N1A C25A 1.478(4) .
N2A C1A 1.495(4) .
N2A C12A 1.490(4) .
N2A C13A 1.479(4) .
C1A H1AA 0.9900 .
C1A H1AB 0.9900 .
C1A C2A 1.506(4) .
C2A H2AA 0.9900 .
C2A H2AB 0.9900 .
C3A H3AA 0.9900 .
C3A H3AB 0.9900 .
C3A C4A 1.505(4) .
C4A H4AA 0.9900 .
C4A H4AB 0.9900 .
C5A H5AA 0.9900 .
C5A H5AB 0.9900 .
C5A C6A 1.514(4) .
C6A H6AA 0.9900 .
C6A H6AB 0.9900 .
C7A H7AA 0.9900 .
C7A H7AB 0.9900 .
C7A C8A 1.510(5) .
C8A H8AA 0.9900 .
C8A H8AB 0.9900 .
C9A H9AA 0.9900 .
C9A H9AB 0.9900 .
C9A C10A 1.495(6) .
C10A H10A 0.9900 .
C10A H10B 0.9900 .
C11A H11A 0.9900 .
C11A H11B 0.9900 .
C11A C12A 1.497(5) .
C12A H12A 0.9900 .
C12A H12B 0.9900 .
C13A H13A 0.9900 .
C13A H13B 0.9900 .
C13A C14A 1.503(4) .
C14A C15A 1.354(4) .
C14A C22A 1.448(4) .
C15A H15A 0.9500 .
C15A C16A 1.435(4) .
C17A C18A 1.392(4) .
C17A C22A 1.388(4) .
C18A H18A 0.9500 .
C18A C19A 1.374(4) .
C19A C20A 1.417(4) .
C20A C21A 1.376(4) .
C21A H21A 0.9500 .
C21A C22A 1.412(4) .
C23A H23A 0.9800 .
C23A H23B 0.9800 .
C23A H23C 0.9800 .
C24A H24A 0.9800 .
C24A H24B 0.9800 .
C24A H24C 0.9800 .
C25A H25A 0.9900 .
C25A H25B 0.9900 .
C25A C26A 1.505(4) .
C26A C27A 1.352(4) .
C26A C34A 1.446(4) .
C27A H27A 0.9500 .
C27A C28A 1.447(4) .
C29A C30A 1.384(4) .
C29A C34A 1.392(4) .
C30A H30A 0.9500 .
C30A C31A 1.373(4) .
C31A C32A 1.424(4) .
C32A C33A 1.368(4) .
C33A H33A 0.9500 .
C33A C34A 1.410(4) .
C35A H35A 0.9800 .
C35A H35B 0.9800 .
C35A H35C 0.9800 .
C36A H36A 0.9800 .
C36A H36B 0.9800 .
C36A H36C 0.9800 .
Ag1B O1B 2.508(2) .
Ag1B O3B 2.520(2) .
Ag1B N1B 2.353(3) .
Ag1B N2B 2.384(2) .
O1B C2B 1.434(4) .
O1B C3B 1.438(4) .
O2B C4B 1.430(4) .
O2B C5B 1.424(4) .
O3B C8B 1.439(4) .
O3B C9B 1.428(5) .
O4B C10B 1.425(4) .
O4B C11B 1.419(4) .
O5B C16B 1.370(3) .
O5B C17B 1.375(3) .
O6B C16B 1.215(3) .
O7B C19B 1.359(3) .
O7B C23B 1.435(4) .
O8B C20B 1.370(3) .
O8B C24B 1.452(5) .
O9B C28B 1.373(3) .
O9B C29B 1.377(3) .
O10B C28B 1.209(4) .
O11B C31B 1.354(3) .
O11B C35B 1.436(4) .
O12B C32B 1.368(3) .
O12B C36B 1.423(4) .
N1B C6B 1.500(5) .
N1B C7B 1.485(4) .
N1B C25B 1.479(4) .
N2B C1B 1.489(3) .
N2B C12B 1.493(4) .
N2B C13B 1.479(3) .
C1B H1BA 0.9900 .
C1B H1BB 0.9900 .
C1B C2B 1.517(4) .
C2B H2BA 0.9900 .
C2B H2BB 0.9900 .
C3B H3BA 0.9900 .
C3B H3BB 0.9900 .
C3B C4B 1.503(5) .
C4B H4BA 0.9900 .
C4B H4BB 0.9900 .
C5B H5BA 0.9900 .
C5B H5BB 0.9900 .
C5B C6B 1.510(5) .
C6B H6BA 0.9900 .
C6B H6BB 0.9900 .
C7B H7BA 0.9900 .
C7B H7BB 0.9900 .
C7B C8B 1.483(6) .
C8B H8BA 0.9900 .
C8B H8BB 0.9900 .
C9B H9BA 0.9900 .
C9B H9BB 0.9900 .
C9B C10B 1.499(5) .
C10B H10C 0.9900 .
C10B H10D 0.9900 .
C11B H11C 0.9900 .
C11B H11D 0.9900 .
C11B C12B 1.510(4) .
C12B H12C 0.9900 .
C12B H12D 0.9900 .
C13B H13C 0.9900 .
C13B H13D 0.9900 .
C13B C14B 1.510(4) .
C14B C15B 1.358(4) .
C14B C22B 1.449(4) .
C15B H15B 0.9500 .
C15B C16B 1.440(4) .
C17B C18B 1.390(4) .
C17B C22B 1.390(4) .
C18B H18B 0.9500 .
C18B C19B 1.374(4) .
C19B C20B 1.416(4) .
C20B C21B 1.374(4) .
C21B H21B 0.9500 .
C21B C22B 1.412(4) .
C23B H23D 0.9800 .
C23B H23E 0.9800 .
C23B H23F 0.9800 .
C24B H24D 0.9800 .
C24B H24E 0.9800 .
C24B H24F 0.9800 .
C25B H25C 0.9900 .
C25B H25D 0.9900 .
C25B C26B 1.510(4) .
C26B C27B 1.350(4) .
C26B C34B 1.459(4) .
C27B H27B 0.9500 .
C27B C28B 1.441(4) .
C29B C30B 1.391(4) .
C29B C34B 1.382(4) .
C30B H30B 0.9500 .
C30B C31B 1.382(4) .
C31B C32B 1.415(4) .
C32B C33B 1.375(4) .
C33B H33B 0.9500 .
C33B C34B 1.410(4) .
C35B H35D 0.9800 .
C35B H35E 0.9800 .
C35B H35F 0.9800 .
C36B H36D 0.9800 .
C36B H36E 0.9800 .
C36B H36F 0.9800 .

loop_
_geom_torsion_atom_site_label_1
_geom_torsion_atom_site_label_2
_geom_torsion_atom_site_label_3
_geom_torsion_atom_site_label_4
_geom_torsion
_geom_torsion_site_symmetry_1
_geom_torsion_site_symmetry_2
_geom_torsion_site_symmetry_3
_geom_torsion_site_symmetry_4
Ag1A O4A C10A C9A -39.9(4) . . . .
Ag1A O4A C11A C12A 51.9(3) . . . .
Ag1A N1A C6A C5A -64.1(3) . . . .
Ag1A N1A C7A C8A 25.4(3) . . . .
Ag1A N1A C25A C26A 46.4(3) . . . .
Ag1A N2A C1A C2A 28.8(3) . . . .
Ag1A N2A C12A C11A 41.2(3) . . . .
Ag1A N2A C13A C14A 55.3(3) . . . .
O1A C3A C4A O2A -57.4(4) . . . .
O2A C5A C6A N1A 51.4(4) . . . .
O3A C9A C10A O4A 68.5(4) . . . .
O4A C11A C12A N2A -68.4(3) . . . .
O5A C17A C18A C19A 179.2(2) . . . .
O5A C17A C22A C14A -2.0(4) . . . .
O5A C17A C22A C21A -179.8(2) . . . .
O7A C19A C20A O8A -0.3(4) . . . .
O7A C19A C20A C21A 178.7(3) . . . .
O8A C20A C21A C22A 178.8(3) . . . .
O9A C29A C30A C31A -176.1(2) . . . .
O9A C29A C34A C26A -4.0(4) . . . .
O9A C29A C34A C33A 175.7(2) . . . .
O11A C31A C32A O12A -4.2(4) . . . .
O11A C31A C32A C33A 176.3(3) . . . .
O12A C32A C33A C34A -174.3(3) . . . .
N1A C7A C8A O3A -63.3(4) . . . .
N1A C25A C26A C27A 4.5(4) . . . .
N1A C25A C26A C34A -172.8(2) . . . .
N2A C1A C2A O1A -68.8(3) . . . .
N2A C13A C14A C15A -1.5(4) . . . .
N2A C13A C14A C22A 176.1(2) . . . .
C1A N2A C12A C11A 160.9(3) . . . .
C1A N2A C13A C14A -70.7(3) . . . .
C2A O1A C3A C4A -80.2(3) . . . .
C3A O1A C2A C1A -178.7(3) . . . .
C4A O2A C5A C6A 112.4(3) . . . .
C5A O2A C4A C3A -69.9(3) . . . .
C6A N1A C7A C8A -91.7(3) . . . .
C6A N1A C25A C26A 156.2(2) . . . .
C7A N1A C6A C5A 61.8(3) . . . .
C7A N1A C25A C26A -82.6(3) . . . .
C8A O3A C9A C10A -167.1(3) . . . .
C9A O3A C8A C7A 169.4(3) . . . .
C10A O4A C11A C12A -174.9(3) . . . .
C11A O4A C10A C9A -164.0(3) . . . .
C12A N2A C1A C2A -87.3(3) . . . .
C12A N2A C13A C14A 172.9(3) . . . .
C13A N2A C1A C2A 156.1(3) . . . .
C13A N2A C12A C11A -81.5(3) . . . .
C13A C14A C15A C16A 177.6(3) . . . .
C13A C14A C22A C17A -175.8(2) . . . .
C13A C14A C22A C21A 1.9(4) . . . .
C14A C15A C16A O5A -2.1(4) . . . .
C14A C15A C16A O6A 178.9(3) . . . .
C15A C14A C22A C17A 2.0(4) . . . .
C15A C14A C22A C21A 179.7(3) . . . .
C16A O5A C17A C18A -178.5(2) . . . .
C16A O5A C17A C22A -0.2(4) . . . .
C17A O5A C16A O6A -178.7(2) . . . .
C17A O5A C16A C15A 2.2(4) . . . .
C17A C18A C19A O7A -179.0(3) . . . .
C17A C18A C19A C20A 0.3(4) . . . .
C18A C17A C22A C14A 176.2(2) . . . .
C18A C17A C22A C21A -1.7(4) . . . .
C18A C19A C20A O8A -179.7(3) . . . .
C18A C19A C20A C21A -0.7(4) . . . .
C19A C20A C21A C22A -0.1(4) . . . .
C20A C21A C22A C14A -176.5(3) . . . .
C20A C21A C22A C17A 1.3(4) . . . .
C22A C14A C15A C16A 0.0(4) . . . .
C22A C17A C18A C19A 1.0(4) . . . .
C23A O7A C19A C18A 1.9(4) . . . .
C23A O7A C19A C20A -177.4(3) . . . .
C24A O8A C20A C19A 176.5(3) . . . .
C24A O8A C20A C21A -2.5(4) . . . .
C25A N1A C6A C5A -178.6(2) . . . .
C25A N1A C7A C8A 149.7(3) . . . .
C25A C26A C27A C28A -170.3(3) . . . .
C25A C26A C34A C29A 177.2(2) . . . .
C25A C26A C34A C33A -2.5(4) . . . .
C26A C27A C28A O9A -9.5(4) . . . .
C26A C27A C28A O10A 169.6(3) . . . .
C27A C26A C34A C29A -0.3(4) . . . .
C27A C26A C34A C33A 180.0(3) . . . .
C28A O9A C29A C30A -178.6(2) . . . .
C28A O9A C29A C34A 1.4(4) . . . .
C29A O9A C28A O10A -174.0(2) . . . .
C29A O9A C28A C27A 5.1(4) . . . .
C29A C30A C31A O11A 179.1(3) . . . .
C29A C30A C31A C32A 1.1(4) . . . .
C30A C29A C34A C26A 176.1(3) . . . .
C30A C29A C34A C33A -4.2(4) . . . .
C30A C31A C32A O12A 174.0(3) . . . .
C30A C31A C32A C33A -5.5(4) . . . .
C31A C32A C33A C34A 5.1(4) . . . .
C32A C33A C34A C26A 179.3(3) . . . .
C32A C33A C34A C29A -0.4(4) . . . .
C34A C26A C27A C28A 7.0(4) . . . .
C34A C29A C30A C31A 3.9(4) . . . .
C35A O11A C31A C30A 9.5(4) . . . .
C35A O11A C31A C32A -172.4(3) . . . .
C36A O12A C32A C31A -163.7(3) . . . .
C36A O12A C32A C33A 15.8(4) . . . .
Ag1B O1B C2B C1B 8.2(3) . . . .
Ag1B O1B C3B C4B -58.3(3) . . . .
Ag1B O3B C8B C7B -52.2(3) . . . .
Ag1B O3B C9B C10B 42.9(3) . . . .
Ag1B N1B C6B C5B -30.0(3) . . . .
Ag1B N1B C7B C8B -38.3(3) . . . .
Ag1B N1B C25B C26B -57.9(3) . . . .
Ag1B N2B C1B C2B 63.7(2) . . . .
Ag1B N2B C12B C11B -21.7(3) . . . .
Ag1B N2B C13B C14B -47.5(3) . . . .
O1B C3B C4B O2B 55.6(4) . . . .
O2B C5B C6B N1B 69.5(4) . . . .
O3B C9B C10B O4B -69.1(4) . . . .
O4B C11B C12B N2B 60.3(3) . . . .
O5B C17B C18B C19B -180.0(2) . . . .
O5B C17B C22B C14B 1.5(4) . . . .
O5B C17B C22B C21B -179.6(2) . . . .
O7B C19B C20B O8B 0.0(4) . . . .
O7B C19B C20B C21B -179.5(3) . . . .
O8B C20B C21B C22B 179.7(3) . . . .
O9B C29B C30B C31B 179.6(2) . . . .
O9B C29B C34B C26B 3.9(4) . . . .
O9B C29B C34B C33B -178.3(2) . . . .
O11B C31B C32B O12B 1.3(4) . . . .
O11B C31B C32B C33B -177.8(3) . . . .
O12B C32B C33B C34B 179.3(3) . . . .
N1B C7B C8B O3B 66.5(4) . . . .
N1B C25B C26B C27B 0.5(4) . . . .
N1B C25B C26B C34B -176.9(2) . . . .
N2B C1B C2B O1B -50.5(3) . . . .
N2B C13B C14B C15B -5.6(4) . . . .
N2B C13B C14B C22B 173.1(2) . . . .
C1B N2B C12B C11B 93.1(3) . . . .
C1B N2B C13B C14B -155.8(2) . . . .
C2B O1B C3B C4B 69.8(3) . . . .
C3B O1B C2B C1B -120.3(3) . . . .
C4B O2B C5B C6B -175.8(3) . . . .
C5B O2B C4B C3B 82.2(4) . . . .
C6B N1B C7B C8B -162.0(3) . . . .
C6B N1B C25B C26B 69.2(3) . . . .
C7B N1B C6B C5B 88.7(3) . . . .
C7B N1B C25B C26B -174.3(3) . . . .
C8B O3B C9B C10B 163.0(3) . . . .
C9B O3B C8B C7B 178.7(3) . . . .
C10B O4B C11B C12B -172.0(3) . . . .
C11B O4B C10B C9B 167.7(3) . . . .
C12B N2B C1B C2B -61.1(3) . . . .
C12B N2B C13B C14B 82.5(3) . . . .
C13B N2B C1B C2B 178.9(2) . . . .
C13B N2B C12B C11B -147.9(2) . . . .
C13B C14B C15B C16B 174.6(3) . . . .
C13B C14B C22B C17B -177.0(2) . . . .
C13B C14B C22B C21B 4.2(4) . . . .
C14B C15B C16B O5B 3.2(4) . . . .
C14B C15B C16B O6B -175.6(3) . . . .
C15B C14B C22B C17B 1.8(4) . . . .
C15B C14B C22B C21B -177.0(3) . . . .
C16B O5B C17B C18B 177.4(2) . . . .
C16B O5B C17B C22B -2.5(4) . . . .
C17B O5B C16B O6B 179.0(2) . . . .
C17B O5B C16B C15B 0.2(4) . . . .
C17B C18B C19B O7B -180.0(3) . . . .
C17B C18B C19B C20B -0.8(4) . . . .
C18B C17B C22B C14B -178.4(2) . . . .
C18B C17B C22B C21B 0.5(4) . . . .
C18B C19B C20B O8B -179.2(3) . . . .
C18B C19B C20B C21B 1.3(5) . . . .
C19B C20B C21B C22B -0.9(5) . . . .
C20B C21B C22B C14B 178.8(3) . . . .
C20B C21B C22B C17B 0.0(4) . . . .
C22B C14B C15B C16B -4.1(4) . . . .
C22B C17B C18B C19B 0.0(4) . . . .
C23B O7B C19B C18B -8.5(5) . . . .
C23B O7B C19B C20B 172.3(3) . . . .
C24B O8B C20B C19B 175.7(4) . . . .
C24B O8B C20B C21B -4.8(6) . . . .
C25B N1B C6B C5B -153.6(3) . . . .
C25B N1B C7B C8B 79.2(3) . . . .
C25B C26B C27B C28B -175.8(3) . . . .
C25B C26B C34B C29B 173.6(2) . . . .
C25B C26B C34B C33B -4.0(4) . . . .
C26B C27B C28B O9B 1.0(4) . . . .
C26B C27B C28B O10B -179.5(3) . . . .
C27B C26B C34B C29B -3.9(4) . . . .
C27B C26B C34B C33B 178.5(3) . . . .
C28B O9B C29B C30B 177.6(2) . . . .
C28B O9B C29B C34B -1.4(4) . . . .
C29B O9B C28B O10B 179.3(2) . . . .
C29B O9B C28B C27B -1.1(4) . . . .
C29B C30B C31B O11B 179.4(3) . . . .
C29B C30B C31B C32B -1.5(4) . . . .
C30B C29B C34B C26B -175.0(2) . . . .
C30B C29B C34B C33B 2.8(4) . . . .
C30B C31B C32B O12B -177.8(3) . . . .
C30B C31B C32B C33B 3.1(4) . . . .
C31B C32B C33B C34B -1.7(4) . . . .
C32B C33B C34B C26B 176.4(2) . . . .
C32B C33B C34B C29B -1.2(4) . . . .
C34B C26B C27B C28B 1.5(4) . . . .
C34B C29B C30B C31B -1.4(4) . . . .
C35B O11B C31B C30B -3.1(4) . . . .
C35B O11B C31B C32B 177.8(3) . . . .
C36B O12B C32B C31B 178.0(3) . . . .
C36B O12B C32B C33B -2.9(4) . . . .
